data_4345862
loop_
_publ_author_name
'Dong, Jie'
'Xu, Hang'
'Hou, Sheng-Li'
'Wu, Zhi-Lei'
'Zhao, Bin'

_publ_section_title
;
 Metal--Organic Frameworks with Tb4 Clusters as Nodes: Luminescent
 Detection of Chromium(VI) and Chemical Fixation of CO2
;
_journal_name_full 'Inorganic Chemistry'
_journal_paper_doi 10.1021/acs.inorgchem.7b00323
_journal_year 2017
_chemical_formula_moiety '0.5(C96 H88 N16 O56 Tb8), 10(H2 O), H4 O'
_chemical_formula_sum 'C48 H68 N8 O39 Tb4'
_chemical_formula_weight 2016.78
_space_group_crystal_system tetragonal
_space_group_IT_number 142
_space_group_name_Hall '-I 4bd 2c'
_space_group_name_H-M_alt 'I 41/a c d'
_symmetry_space_group_name_Hall '-I 4bd 2c'
_symmetry_space_group_name_H-M 'I 41/a c d :2'
_atom_sites_solution_hydrogens mixed
_atom_sites_solution_primary direct
_audit_creation_date 2016-12-28
_audit_creation_method
;
Olex2 1.2
(compiled 2016.11.30 svn.r3356 for OlexSys, GUI svn.r5269)
;
_cell_angle_alpha 90
_cell_angle_beta 90
_cell_angle_gamma 90
_cell_formula_units_Z 8
_cell_length_a 21.7100(4)
_cell_length_b 21.7100(4)
_cell_length_c 30.5654(12)
_cell_measurement_reflns_used 11592
_cell_measurement_temperature 122.15(10)
_cell_measurement_theta_max 28.8940
_cell_measurement_theta_min 3.1390
_cell_volume 14406.2(7)
_computing_cell_refinement
;
CrysAlisPro, Agilent Technologies,
Version 1.171.36.32 (release 02-08-2013 CrysAlis171 .NET)
(compiled Aug  2 2013,16:46:58)
;
_computing_data_collection
;
CrysAlisPro, Agilent Technologies,
Version 1.171.36.32 (release 02-08-2013 CrysAlis171 .NET)
(compiled Aug  2 2013,16:46:58)
;
_computing_data_reduction
;
CrysAlisPro, Agilent Technologies,
Version 1.171.36.32 (release 02-08-2013 CrysAlis171 .NET)
(compiled Aug  2 2013,16:46:58)
;
_computing_molecular_graphics 'Olex2 (Dolomanov et al., 2009)'
_computing_publication_material 'Olex2 (Dolomanov et al., 2009)'
_computing_structure_refinement 'XL (Sheldrick, 2008)'
_computing_structure_solution 'SIR2004 (Burla et al., 2007)'
_diffrn_ambient_temperature 122.15(10)
_diffrn_detector_area_resol_mean 16.2116
_diffrn_measured_fraction_theta_full 0.9968
_diffrn_measured_fraction_theta_max 0.9027
_diffrn_measurement_details
;
#__ type_ start__ end____ width___ exp.time_
  1 omega   20.00   60.00   1.0000   22.0000
omega____ theta____ kappa____ phi______ frames
    -       18.0372  -99.0000 -150.0000 40

#__ type_ start__ end____ width___ exp.time_
  2 omega   46.00   93.00   1.0000   22.0000
omega____ theta____ kappa____ phi______ frames
    -       18.0372 -178.0000 -180.0000 47

#__ type_ start__ end____ width___ exp.time_
  3 omega   61.00   92.00   1.0000   22.0000
omega____ theta____ kappa____ phi______ frames
    -       18.0372 -178.0000   90.0000 31

#__ type_ start__ end____ width___ exp.time_
  4 omega    1.00   32.00   1.0000   22.0000
omega____ theta____ kappa____ phi______ frames
    -       18.0372    0.0000   90.0000 31
;
_diffrn_measurement_device_type 'SuperNova, Single source at offset, Eos'
_diffrn_measurement_method '\w scans'
_diffrn_orient_matrix_UB_11 -0.0000871490
_diffrn_orient_matrix_UB_12 -0.0037462490
_diffrn_orient_matrix_UB_13 -0.0230614510
_diffrn_orient_matrix_UB_21 -0.0322510997
_diffrn_orient_matrix_UB_22 0.0051467003
_diffrn_orient_matrix_UB_23 -0.0003673003
_diffrn_orient_matrix_UB_31 0.0051892517
_diffrn_orient_matrix_UB_32 0.0320502517
_diffrn_orient_matrix_UB_33 -0.0026492517
_diffrn_radiation_monochromator mirror
_diffrn_radiation_type 'Mo K\a'
_diffrn_radiation_wavelength 0.7107
_diffrn_reflns_av_R_equivalents 0.0357
_diffrn_reflns_av_unetI/netI 0.0270
_diffrn_reflns_Laue_measured_fraction_full 0.998
_diffrn_reflns_Laue_measured_fraction_max 0.998
_diffrn_reflns_limit_h_max 22
_diffrn_reflns_limit_h_min -21
_diffrn_reflns_limit_k_max 25
_diffrn_reflns_limit_k_min -15
_diffrn_reflns_limit_l_max 36
_diffrn_reflns_limit_l_min -30
_diffrn_reflns_number 17191
_diffrn_reflns_point_group_measured_fraction_full 0.998
_diffrn_reflns_point_group_measured_fraction_max 0.998
_diffrn_reflns_theta_full 25.004
_diffrn_reflns_theta_max 25.004
_diffrn_reflns_theta_min 3.253
_diffrn_source 'SuperNova (Mo) X-ray Source'
_exptl_absorpt_coefficient_mu 3.977
_exptl_absorpt_correction_T_max 1.00000
_exptl_absorpt_correction_T_min 0.71091
_exptl_absorpt_correction_type multi-scan
_exptl_absorpt_process_details
;
CrysAlisPro, Agilent Technologies,
Version 1.171.36.32 (release 02-08-2013 CrysAlis171 .NET)
(compiled Aug  2 2013,16:46:58)
Empirical absorption correction using spherical harmonics,
 implemented in SCALE3 ABSPACK scaling algorithm.
;
_exptl_crystal_colour
;
;
_exptl_crystal_density_diffrn 1.860
_exptl_crystal_description
;
;
_exptl_crystal_F_000 7872
_refine_diff_density_max 1.974
_refine_diff_density_min -1.061
_refine_diff_density_rms 0.146
_refine_ls_extinction_method none
_refine_ls_goodness_of_fit_ref 1.088
_refine_ls_hydrogen_treatment constr
_refine_ls_matrix_type full
_refine_ls_number_parameters 227
_refine_ls_number_reflns 3176
_refine_ls_number_restraints 1
_refine_ls_restrained_S_all 1.092
_refine_ls_R_factor_all 0.0478
_refine_ls_R_factor_gt 0.0366
_refine_ls_shift/su_max 0.002
_refine_ls_shift/su_mean 0.000
_refine_ls_structure_factor_coef Fsqd
_refine_ls_weighting_details 'w=1/[\s^2^(Fo^2^)+(0.0338P)^2^+268.0753P] where P=(Fo^2^+2Fc^2^)/3'
_refine_ls_weighting_scheme calc
_refine_ls_wR_factor_gt 0.0926
_refine_ls_wR_factor_ref 0.1001
_reflns_Friedel_coverage 0.000
_reflns_number_gt 2623
_reflns_number_total 3176
_reflns_threshold_expression 'I > 2\s(I)'
_cod_data_source_file ic7b00323_si_002.cif
_cod_data_source_block 1
_cod_original_cell_volume 14406.2(8)
_cod_database_code 4345862
_chemical_oxdiff_formula C1GD1
_chemical_oxdiff_usercomment DJ-GD
_shelx_space_group_comment
;
The symmetry employed for this shelxl refinement is uniquely defined
by the following loop, which should always be used as a source of
symmetry information in preference to the above space-group names.
They are only intended as comments.
;
_reflns_odcompleteness_completeness 99.68
_reflns_odcompleteness_iscentric 1
_reflns_odcompleteness_theta 26.32
_olex2_refinement_description
;
1. Fixed Uiso
 At 1.2 times of:
  All C(H) groups, {H26A,H26B} of O26, All O(H) groups
 At 1.5 times of:
  {H22A,H22B} of O22, {H24A,H24B} of O24, {H23A,H23B} of O23, {H21A,H21B} of O21
2. Restrained distances
 O-H
 0.85 with sigma of 0.02
3. Others
 Fixed Sof: H22A(0.5) H22B(0.5)
4.a Riding coordinates:
 O2(H2), O24(H24A,H24B), O26(H26A,H26B), O22(H22A,H22B), O(H)
4.b Rotating group:
 O21(H21A,H21B), O23(H23A,H23B)
4.c Aromatic/amide H refined with riding coordinates:
 C4(H4), C6(H6), C7(H7), C10(H10), C12(H12), C13(H13)
;
_shelx_shelxl_version_number 2014/7
_olex2_submission_special_instructions 'No special instructions were received'

loop_
_space_group_symop_operation_xyz
'x, y, z'
'-y+1/4, x+3/4, z+1/4'
'-x, -y+1/2, z'
'y+1/4, -x+1/4, z+3/4'
'x, -y, -z+1/2'
'-x+1/2, y, -z'
'y+3/4, x+1/4, -z+1/4'
'-y+1/4, -x+1/4, -z+1/4'
'x+1/2, y+1/2, z+1/2'
'-y+3/4, x+5/4, z+3/4'
'-x+1/2, -y+1, z+1/2'
'y+3/4, -x+3/4, z+5/4'
'x+1/2, -y+1/2, -z+1'
'-x+1, y+1/2, -z+1/2'
'y+5/4, x+3/4, -z+3/4'
'-y+3/4, -x+3/4, -z+3/4'
'-x, -y, -z'
'y-1/4, -x-3/4, -z-1/4'
'x, y-1/2, -z'
'-y-1/4, x-1/4, -z-3/4'
'-x, y, z-1/2'
'x-1/2, -y, z'
'-y-3/4, -x-1/4, z-1/4'
'y-1/4, x-1/4, z-1/4'
'-x+1/2, -y+1/2, -z+1/2'
'y+1/4, -x-1/4, -z+1/4'
'x+1/2, y, -z+1/2'
'-y+1/4, x+1/4, -z-1/4'
'-x+1/2, y+1/2, z'
'x, -y+1/2, z+1/2'
'-y-1/4, -x+1/4, z+1/4'
'y+1/4, x+1/4, z+1/4'

loop_
_atom_site_label
_atom_site_type_symbol
_atom_site_fract_x
_atom_site_fract_y
_atom_site_fract_z
_atom_site_U_iso_or_equiv
_atom_site_adp_type
_atom_site_occupancy
_atom_site_site_symmetry_order
_atom_site_calc_flag
_atom_site_refinement_flags_posn
_atom_site_refinement_flags_adp
_atom_site_refinement_flags_occupancy
C3 C 0.7762(3) 0.5128(3) 0.43450(19) 0.0162(13) Uani 1 1 d . . .
C4 C 0.8051(3) 0.4590(3) 0.41987(19) 0.0156(13) Uani 1 1 d . . .
H4 H 0.7837 0.4219 0.4193 0.019 Uiso 1 1 calc R . .
C5 C 0.8657(3) 0.4614(3) 0.40627(19) 0.0161(13) Uani 1 1 d . . .
C6 C 0.8962(3) 0.5181(3) 0.4077(2) 0.0188(14) Uani 1 1 d . . .
H6 H 0.9370 0.5215 0.3989 0.023 Uiso 1 1 calc R . .
C7 C 0.8646(3) 0.5682(3) 0.4224(2) 0.0210(14) Uani 1 1 d . . .
H7 H 0.8854 0.6057 0.4235 0.025 Uiso 1 1 calc R . .
C9 C 0.7109(3) 0.5114(3) 0.44925(19) 0.0180(14) Uani 1 1 d . . .
C10 C 0.6762(3) 0.5647(3) 0.45391(19) 0.0159(13) Uani 1 1 d . . .
H10 H 0.6932 0.6028 0.4471 0.019 Uiso 1 1 calc R . .
C11 C 0.6164(3) 0.5608(3) 0.4687(2) 0.0188(14) Uani 1 1 d . . .
C12 C 0.5928(3) 0.5033(3) 0.4782(2) 0.0244(15) Uani 1 1 d . . .
H12 H 0.5523 0.4989 0.4876 0.029 Uiso 1 1 calc R . .
C13 C 0.6302(3) 0.4522(3) 0.4735(2) 0.0289(16) Uani 1 1 d . . .
H13 H 0.6142 0.4138 0.4808 0.035 Uiso 1 1 calc R . .
C15 C 0.5772(3) 0.6173(3) 0.4745(2) 0.0213(15) Uani 1 1 d . . .
C18 C 0.6549(3) 0.6475(3) 0.35929(19) 0.0158(13) Uani 1 1 d . . .
N8 N 0.8057(2) 0.5672(2) 0.43532(17) 0.0174(11) Uani 1 1 d . . .
N14 N 0.6880(2) 0.4551(2) 0.45914(19) 0.0227(13) Uani 1 1 d . . .
O2 O 0.49537(19) 0.81153(19) 0.40679(13) 0.0150(9) Uani 1 1 d . . .
H2 H 0.4975 0.8357 0.4175 0.018 Uiso 1 1 d R . .
O16 O 0.6037(2) 0.6686(2) 0.46899(15) 0.0229(10) Uani 1 1 d . . .
O17 O 0.5216(2) 0.6095(2) 0.48386(16) 0.0295(12) Uani 1 1 d . . .
O19 O 0.6250(2) 0.85360(19) 0.40135(15) 0.0211(10) Uani 1 1 d . . .
O20 O 0.66282(19) 0.6946(2) 0.38253(14) 0.0196(10) Uani 1 1 d . . .
O21 O 0.6874(2) 0.7655(2) 0.45776(15) 0.0259(11) Uani 1 1 d . . .
H21A H 0.6915 0.8025 0.4665 0.039 Uiso 1 1 d GR . .
H21B H 0.7165 0.7566 0.4401 0.039 Uiso 1 1 d GR . .
O23 O 0.5619(2) 0.8005(2) 0.48909(15) 0.0303(12) Uani 1 1 d . . .
H23A H 0.5573 0.7726 0.5090 0.045 Uiso 1 1 d GR . .
H23B H 0.5277 0.8207 0.4866 0.045 Uiso 1 1 d GR . .
Tb1 Tb 0.58850(2) 0.75395(2) 0.41997(2) 0.01429(13) Uani 1 1 d . . .
O24 O 0.7976(2) 0.6933(2) 0.45713(18) 0.0384(13) Uani 1 1 d . . .
H24A H 0.8139 0.6966 0.4823 0.058 Uiso 1 1 d R . .
H24B H 0.7958 0.6556 0.4499 0.058 Uiso 1 1 d R . .
O26 O 0.6059(4) 0.7679(4) 0.5709(2) 0.084(3) Uani 1 1 d . . .
H26A H 0.5937 0.7928 0.5905 0.101 Uiso 1 1 d R . .
H26B H 0.6372 0.7482 0.5801 0.101 Uiso 1 1 d R . .
O22 O 0.7500 0.8584(3) 0.5000 0.0173(13) Uani 1 2 d S T P
H22A H 0.7341 0.8882 0.5142 0.026 Uiso 0.5 1 d R . .
H22B H 0.7737 0.8726 0.4803 0.026 Uiso 0.5 1 d R . .
O O 0.5000 0.7500 0.6250 0.082(5) Uani 1 4 d DS T P
H H 0.4688 0.7725 0.6397 0.098 Uiso 1 1 d DR . .

loop_
_atom_site_aniso_label
_atom_site_aniso_U_11
_atom_site_aniso_U_22
_atom_site_aniso_U_33
_atom_site_aniso_U_23
_atom_site_aniso_U_13
_atom_site_aniso_U_12
C3 0.022(3) 0.019(3) 0.008(3) -0.001(2) 0.002(3) 0.004(3)
C4 0.020(3) 0.014(3) 0.012(3) 0.002(2) -0.001(2) 0.000(3)
C5 0.020(3) 0.022(3) 0.007(3) 0.001(2) 0.001(2) 0.003(3)
C6 0.018(3) 0.021(3) 0.017(3) 0.002(3) 0.003(3) 0.000(3)
C7 0.026(4) 0.016(3) 0.021(4) 0.002(3) -0.003(3) -0.005(3)
C9 0.026(4) 0.020(3) 0.008(3) 0.001(3) 0.003(3) 0.000(3)
C10 0.023(3) 0.016(3) 0.009(3) 0.002(2) 0.002(3) 0.000(3)
C11 0.021(3) 0.022(3) 0.014(3) 0.001(3) -0.001(3) 0.004(3)
C12 0.019(3) 0.030(4) 0.025(4) 0.002(3) 0.006(3) 0.004(3)
C13 0.028(4) 0.023(4) 0.036(4) 0.005(3) 0.005(3) -0.001(3)
C15 0.023(4) 0.026(4) 0.014(3) 0.008(3) 0.006(3) 0.009(3)
C18 0.017(3) 0.018(3) 0.013(3) 0.003(3) 0.002(2) 0.001(2)
N8 0.027(3) 0.012(3) 0.013(3) 0.000(2) 0.000(2) 0.000(2)
N14 0.021(3) 0.020(3) 0.027(3) 0.000(2) 0.007(2) 0.002(2)
O2 0.023(2) 0.013(2) 0.010(2) -0.0029(17) -0.0026(18) -0.0013(17)
O16 0.029(3) 0.021(3) 0.020(2) 0.0039(19) 0.000(2) 0.009(2)
O17 0.022(3) 0.028(3) 0.039(3) 0.013(2) 0.011(2) 0.009(2)
O19 0.019(2) 0.015(2) 0.029(3) -0.0025(19) -0.006(2) -0.0012(18)
O20 0.020(2) 0.022(2) 0.017(2) -0.0075(19) -0.0022(18) 0.0052(19)
O21 0.026(3) 0.023(3) 0.029(3) -0.012(2) -0.011(2) 0.009(2)
O23 0.040(3) 0.033(3) 0.018(2) -0.003(2) -0.006(2) 0.021(2)
Tb1 0.01772(19) 0.01453(18) 0.01062(18) -0.00191(12) -0.00267(11) 0.00279(12)
O24 0.037(3) 0.037(3) 0.041(3) -0.012(3) -0.006(3) 0.003(2)
O26 0.083(6) 0.122(7) 0.048(4) 0.007(5) 0.010(4) 0.044(5)
O22 0.023(3) 0.013(3) 0.017(3) 0.000 -0.005(3) 0.000
O 0.087(7) 0.087(7) 0.071(11) 0.000 0.000 0.029(9)

loop_
_atom_type_symbol
_atom_type_description
_atom_type_scat_dispersion_real
_atom_type_scat_dispersion_imag
_atom_type_scat_source
C C 0.0033 0.0016 'International Tables Vol C Tables 4.2.6.8 and 6.1.1.4'
H H 0.0000 0.0000 'International Tables Vol C Tables 4.2.6.8 and 6.1.1.4'
N N 0.0061 0.0033 'International Tables Vol C Tables 4.2.6.8 and 6.1.1.4'
O O 0.0106 0.0060 'International Tables Vol C Tables 4.2.6.8 and 6.1.1.4'
Tb Tb -0.1723 4.1537 'International Tables Vol C Tables 4.2.6.8 and 6.1.1.4'

loop_
_geom_angle_atom_site_label_1
_geom_angle_atom_site_label_2
_geom_angle_atom_site_label_3
_geom_angle
_geom_angle_site_symmetry_1
_geom_angle_site_symmetry_3
C4 C3 C9 120.4(6) . .
N8 C3 C4 121.8(6) . .
N8 C3 C9 117.8(5) . .
C5 C4 C3 119.5(6) . .
C4 C5 C6 118.3(6) . .
C4 C5 C18 120.5(6) . 15_445
C6 C5 C18 121.2(6) . 15_445
C7 C6 C5 118.4(6) . .
N8 C7 C6 124.4(6) . .
C10 C9 C3 122.0(6) . .
N14 C9 C3 115.9(6) . .
N14 C9 C10 122.0(6) . .
C11 C10 C9 119.5(6) . .
C10 C11 C12 118.3(6) . .
C10 C11 C15 121.5(6) . .
C12 C11 C15 120.2(6) . .
C11 C12 C13 119.1(6) . .
N14 C13 C12 123.3(7) . .
O16 C15 C11 116.4(6) . .
O17 C15 C11 117.5(6) . .
O17 C15 O16 126.0(6) . .
O19 C18 C5 117.9(5) 18_576 15_445
O20 C18 C5 116.5(5) . 15_445
O20 C18 O19 125.6(6) . 18_576
C7 N8 C3 117.6(5) . .
C13 N14 C9 117.6(6) . .
Tb1 O2 Tb1 107.95(16) 3_665 .
Tb1 O2 Tb1 108.56(16) 3_665 28_656
Tb1 O2 Tb1 106.42(15) . 28_656
C15 O16 Tb1 134.3(4) . .
C18 O19 Tb1 137.6(4) 28_656 .
C18 O20 Tb1 128.7(4) . .
O2 Tb1 O2 68.56(17) 3_665 .
O2 Tb1 O2 68.38(16) . 18_576
O2 Tb1 O2 69.45(16) 3_665 18_576
O2 Tb1 O16 75.34(15) 3_665 .
O2 Tb1 O19 140.44(14) 3_665 .
O2 Tb1 O20 96.70(14) 3_665 .
O2 Tb1 O21 131.98(15) 18_576 .
O2 Tb1 O21 145.41(15) 3_665 .
O2 Tb1 O21 139.49(14) . .
O2 Tb1 O23 74.24(15) . .
O2 Tb1 O23 102.65(16) 3_665 .
O2 Tb1 Tb1 36.36(10) 3_665 18_576
O2 Tb1 Tb1 36.73(10) 18_576 18_576
O2 Tb1 Tb1 76.02(10) 18_576 3_665
O2 Tb1 Tb1 36.86(9) . 28_656
O2 Tb1 Tb1 75.65(10) . 18_576
O2 Tb1 Tb1 36.60(10) 3_665 3_665
O2 Tb1 Tb1 76.27(10) 3_665 28_656
O2 Tb1 Tb1 35.45(10) . 3_665
O2 Tb1 Tb1 35.09(10) 18_576 28_656
O16 Tb1 O2 128.21(15) . .
O16 Tb1 O2 129.97(14) . 18_576
O16 Tb1 O21 70.42(16) . .
O16 Tb1 O23 79.06(15) . .
O16 Tb1 Tb1 95.91(11) . 3_665
O16 Tb1 Tb1 151.60(11) . 28_656
O16 Tb1 Tb1 96.22(11) . 18_576
O19 Tb1 O2 76.57(14) . .
O19 Tb1 O2 80.95(14) . 18_576
O19 Tb1 O16 143.65(15) . .
O19 Tb1 O21 74.15(15) . .
O19 Tb1 O23 84.70(16) . .
O19 Tb1 Tb1 64.56(10) . 28_656
O19 Tb1 Tb1 117.47(11) . 18_576
O19 Tb1 Tb1 112.00(10) . 3_665
O20 Tb1 O2 72.45(14) . 18_576
O20 Tb1 O2 140.82(14) . .
O20 Tb1 O16 77.75(15) . .
O20 Tb1 O19 98.78(15) . .
O20 Tb1 O21 71.67(15) . .
O20 Tb1 O23 144.77(15) . .
O20 Tb1 Tb1 72.34(10) . 18_576
O20 Tb1 Tb1 131.19(10) . 3_665
O20 Tb1 Tb1 105.61(10) . 28_656
O21 Tb1 Tb1 137.83(11) . 28_656
O21 Tb1 Tb1 143.51(10) . 18_576
O21 Tb1 Tb1 151.60(11) . 3_665
O23 Tb1 O2 142.11(15) . 18_576
O23 Tb1 O21 75.74(16) . .
O23 Tb1 Tb1 136.61(12) . 18_576
O23 Tb1 Tb1 77.28(12) . 3_665
O23 Tb1 Tb1 107.42(11) . 28_656
Tb1 Tb1 Tb1 60.177(4) 3_665 18_576
Tb1 Tb1 Tb1 59.646(9) 18_576 28_656
Tb1 Tb1 Tb1 60.177(4) 3_665 28_656

loop_
_geom_bond_atom_site_label_1
_geom_bond_atom_site_label_2
_geom_bond_distance
_geom_bond_site_symmetry_2
C3 C4 1.400(8) .
C3 C9 1.488(9) .
C3 N8 1.343(8) .
C4 C5 1.380(9) .
C5 C6 1.398(9) .
C5 C18 1.485(8) 15_445
C6 C7 1.362(9) .
C7 N8 1.340(8) .
C9 C10 1.389(9) .
C9 N14 1.354(8) .
C10 C11 1.376(9) .
C11 C12 1.380(9) .
C11 C15 1.504(9) .
C12 C13 1.382(10) .
C13 N14 1.330(9) .
C15 O16 1.266(8) .
C15 O17 1.251(8) .
C18 C5 1.485(8) 15_445
C18 O19 1.260(7) 18_576
C18 O20 1.258(7) .
O2 Tb1 2.411(4) .
O2 Tb1 2.418(4) 28_656
O2 Tb1 2.345(4) 3_665
O16 Tb1 2.405(4) .
O19 C18 1.260(7) 28_656
O19 Tb1 2.374(4) .
O20 Tb1 2.361(4) .
O21 Tb1 2.450(4) .
O23 Tb1 2.412(4) .
Tb1 O2 2.418(4) 18_576
Tb1 O2 2.345(4) 3_665
Tb1 Tb1 3.8465(6) 3_665
Tb1 Tb1 3.8672(5) 28_656
Tb1 Tb1 3.8672(5) 18_576
